data_4003403
loop_
_publ_author_name
'Oswald, Iain W. H.'
'Koegel, Alexandra A.'
'Neilson, James R.'

_publ_section_title
;
 General Synthesis Principles for Ruddlesden--Popper Hybrid Perovskite
 Halides from a Dynamic Equilibrium
;
_journal_issue 23
_journal_name_full 'Chemistry of Materials'
_journal_page_first 8606
_journal_paper_doi 10.1021/acs.chemmater.8b03817
_journal_volume 30
_journal_year 2018
_chemical_formula_sum 'C14 H24 I8 N2 O2 Pb3'
_chemical_formula_weight 1889.12
_space_group_crystal_system orthorhombic
_space_group_IT_number 43
_space_group_name_Hall 'F 2 -2d'
_space_group_name_H-M_alt 'F d d 2'
_atom_sites_solution_hydrogens mixed
_audit_creation_method SHELXL-2017/1
_audit_update_record
;
2018-06-26 # Formatted by publCIF

;
_cell_angle_alpha 90
_cell_angle_beta 90
_cell_angle_gamma 90
_cell_formula_units_Z 8
_cell_length_a 27.623(3)
_cell_length_b 54.155(5)
_cell_length_c 4.6034(5)
_cell_measurement_reflns_used 9994
_cell_measurement_temperature 298(2)
_cell_measurement_theta_max 26.34
_cell_measurement_theta_min 2.70
_cell_volume 6886.3(12)
_computing_cell_refinement 'Bruker SAINT'
_computing_data_collection 'APEX3 (Bruker-AXS, 2015)'
_computing_data_reduction 'Bruker SAINT'
_computing_molecular_graphics 'VESTA (Momma and Izumi, 2017)'
_computing_publication_material 'publCIF (Westrip, 2010)'
_computing_structure_refinement 'SHELXL-2017/1 (Sheldrick, 2017)'
_computing_structure_solution 'SHELXT 2014/5 (Sheldrick, 2014)'
_diffrn_ambient_temperature 298(2)
_diffrn_measured_fraction_theta_full 0.998
_diffrn_measured_fraction_theta_max 0.998
_diffrn_measurement_device_type 'Bruker D8 Quest ECO CMOS'
_diffrn_measurement_method '\f and \w scans'
_diffrn_radiation_monochromator 'HELIOS optics'
_diffrn_radiation_type MoK\a
_diffrn_radiation_wavelength 0.71073
_diffrn_reflns_av_R_equivalents 0.0434
_diffrn_reflns_av_unetI/netI 0.0340
_diffrn_reflns_Laue_measured_fraction_full 0.998
_diffrn_reflns_Laue_measured_fraction_max 0.998
_diffrn_reflns_limit_h_max 34
_diffrn_reflns_limit_h_min -34
_diffrn_reflns_limit_k_max 66
_diffrn_reflns_limit_k_min -66
_diffrn_reflns_limit_l_max 5
_diffrn_reflns_limit_l_min -5
_diffrn_reflns_number 21696
_diffrn_reflns_point_group_measured_fraction_full 0.999
_diffrn_reflns_point_group_measured_fraction_max 0.999
_diffrn_reflns_theta_full 25.242
_diffrn_reflns_theta_max 26.364
_diffrn_reflns_theta_min 2.696
_diffrn_source 'I\ms microfocus tube'
_exptl_absorpt_coefficient_mu 21.819
_exptl_absorpt_correction_T_max 0.7454
_exptl_absorpt_correction_T_min 0.3026
_exptl_absorpt_correction_type multi-scan
_exptl_absorpt_process_details SADABS
_exptl_crystal_colour yellow
_exptl_crystal_density_diffrn 3.644
_exptl_crystal_description Needle
_exptl_crystal_F_000 6464
_exptl_crystal_size_max 0.14
_exptl_crystal_size_mid 0.01
_exptl_crystal_size_min 0.01
_refine_diff_density_max 1.191
_refine_diff_density_min -1.054
_refine_diff_density_rms 0.177
_refine_ls_abs_structure_details
;
 Refined as an inversion twin.
;
_refine_ls_abs_structure_Flack 0.012(9)
_refine_ls_extinction_method none
_refine_ls_goodness_of_fit_ref 1.038
_refine_ls_hydrogen_treatment mixed
_refine_ls_matrix_type full
_refine_ls_number_parameters 139
_refine_ls_number_reflns 3476
_refine_ls_number_restraints 4
_refine_ls_restrained_S_all 1.038
_refine_ls_R_factor_all 0.0332
_refine_ls_R_factor_gt 0.0260
_refine_ls_shift/su_max 0.002
_refine_ls_shift/su_mean 0.000
_refine_ls_structure_factor_coef Fsqd
_refine_ls_weighting_details 'w=1/[\s^2^(Fo^2^)+(0.0242P)^2^+105.9296P] where P=(Fo^2^+2Fc^2^)/3'
_refine_ls_weighting_scheme calc
_refine_ls_wR_factor_gt 0.0618
_refine_ls_wR_factor_ref 0.0653
_reflns_Friedel_coverage 0.772
_reflns_Friedel_fraction_full 1.000
_reflns_Friedel_fraction_max 0.999
_reflns_number_gt 3015
_reflns_number_total 3476
_reflns_threshold_expression 'I > 2\s(I)'
_cod_data_source_file cm8b03817_si_006.cif
_cod_data_source_block shelx
_cod_original_cell_volume 6886.5(12)
_cod_database_code 4003403
_shelx_shelxl_version_number 2017/1
_shelx_space_group_comment
;
The symmetry employed for this shelxl refinement is uniquely defined
by the following loop, which should always be used as a source of
symmetry information in preference to the above space-group names.
They are only intended as comments.
;
_publcif_funding_html
;
;

loop_
_space_group_symop_operation_xyz
'x, y, z'
'-x, -y, z'
'x+1/4, -y+1/4, z+1/4'
'-x+1/4, y+1/4, z+1/4'
'x, y+1/2, z+1/2'
'-x, -y+1/2, z+1/2'
'x+1/4, -y+3/4, z+3/4'
'-x+1/4, y+3/4, z+3/4'
'x+1/2, y, z+1/2'
'-x+1/2, -y, z+1/2'
'x+3/4, -y+1/4, z+3/4'
'-x+3/4, y+1/4, z+3/4'
'x+1/2, y+1/2, z'
'-x+1/2, -y+1/2, z'
'x+3/4, -y+3/4, z+1/4'
'-x+3/4, y+3/4, z+1/4'

loop_
_atom_site_label
_atom_site_type_symbol
_atom_site_fract_x
_atom_site_fract_y
_atom_site_fract_z
_atom_site_U_iso_or_equiv
_atom_site_adp_type
_atom_site_occupancy
_atom_site_site_symmetry_order
_atom_site_calc_flag
_atom_site_refinement_flags_posn
_atom_site_refinement_flags_adp
_atom_site_refinement_flags_occupancy
Pb1 Pb 0.79908(2) 0.32211(2) 0.84554(12) 0.03341(12) Uani 1 1 d . . .
Pb2 Pb 0.750000 0.250000 0.34691(18) 0.03400(15) Uani 1 2 d S T P
I1 I 0.71791(2) 0.30736(2) 0.3412(2) 0.03287(17) Uani 1 1 d . . .
I2 I 0.67081(3) 0.23923(2) -0.1505(2) 0.03711(18) Uani 1 1 d . . .
I3 I 0.87561(3) 0.33239(2) 0.3429(2) 0.03936(19) Uani 1 1 d . . .
I4 I 0.76398(3) 0.37510(2) 0.8533(3) 0.0424(2) Uani 1 1 d . . .
N1 N 0.6027(5) 0.3433(2) 0.656(3) 0.056(4) Uani 1 1 d . . .
H1C H 0.620741 0.351105 0.787818 0.084 Uiso 1 1 calc R U .
H1D H 0.619663 0.341553 0.492849 0.084 Uiso 1 1 calc R U .
H1E H 0.576215 0.352142 0.620068 0.084 Uiso 1 1 calc R U .
C1 C 0.5888(5) 0.3187(3) 0.768(3) 0.049(4) Uani 1 1 d . . .
H1A H 0.571185 0.320887 0.948566 0.058 Uiso 1 1 calc R U .
H1B H 0.617998 0.309479 0.811497 0.058 Uiso 1 1 calc R U .
C2 C 0.5584(5) 0.3040(2) 0.564(3) 0.038(3) Uani 1 1 d . . .
C3 C 0.5753(6) 0.2850(3) 0.405(3) 0.051(4) Uani 1 1 d . . .
H3 H 0.607665 0.280476 0.421715 0.061 Uiso 1 1 calc R U .
C4 C 0.5453(7) 0.2717(3) 0.215(4) 0.058(4) Uani 1 1 d . . .
H4 H 0.557555 0.258486 0.109378 0.070 Uiso 1 1 calc R U .
C5 C 0.4979(7) 0.2785(3) 0.186(4) 0.064(5) Uani 1 1 d . . .
H5 H 0.477719 0.269674 0.061700 0.076 Uiso 1 1 calc R U .
C6 C 0.4794(5) 0.2984(3) 0.342(5) 0.060(4) Uani 1 1 d . . .
H6 H 0.447316 0.303216 0.319375 0.073 Uiso 1 1 calc R U .
C7 C 0.5093(5) 0.3109(3) 0.529(3) 0.047(4) Uani 1 1 d . . .
H7 H 0.497173 0.324186 0.635036 0.057 Uiso 1 1 calc R U .
O1 O 0.6491(3) 0.36262(18) 0.149(3) 0.047(3) Uani 1 1 d D . .
H1F H 0.675(3) 0.361(2) 0.06(3) 0.056 Uiso 1 1 d D U .
H1G H 0.646(5) 0.3779(5) 0.18(3) 0.056 Uiso 1 1 d D U .

loop_
_atom_site_aniso_label
_atom_site_aniso_U_11
_atom_site_aniso_U_22
_atom_site_aniso_U_33
_atom_site_aniso_U_23
_atom_site_aniso_U_13
_atom_site_aniso_U_12
Pb1 0.0386(2) 0.0309(2) 0.0307(2) -0.0004(3) 0.0013(3) -0.00148(18)
Pb2 0.0444(3) 0.0274(3) 0.0302(3) 0.000 0.000 0.0013(2)
I1 0.0342(3) 0.0283(3) 0.0361(4) 0.0017(4) 0.0015(4) 0.0013(3)
I2 0.0385(4) 0.0372(4) 0.0356(4) 0.0013(5) -0.0001(5) 0.0039(3)
I3 0.0351(4) 0.0499(5) 0.0331(4) 0.0019(5) 0.0003(5) -0.0005(3)
I4 0.0452(4) 0.0309(4) 0.0512(5) 0.0024(5) 0.0089(5) 0.0016(3)
N1 0.066(8) 0.058(8) 0.045(9) -0.004(6) 0.008(6) -0.012(7)
C1 0.049(8) 0.051(9) 0.046(10) 0.009(6) 0.004(6) 0.014(7)
C2 0.048(7) 0.035(6) 0.030(7) 0.014(6) 0.004(7) 0.014(5)
C3 0.059(9) 0.039(8) 0.054(11) 0.012(7) 0.011(7) 0.010(7)
C4 0.080(12) 0.036(8) 0.060(10) 0.000(7) 0.018(8) -0.010(8)
C5 0.077(12) 0.041(9) 0.072(13) -0.003(8) 0.016(9) -0.018(8)
C6 0.051(8) 0.067(10) 0.064(10) 0.017(11) -0.005(11) 0.011(7)
C7 0.055(8) 0.047(8) 0.040(9) 0.009(6) 0.001(6) 0.018(7)
O1 0.039(5) 0.037(5) 0.064(8) -0.003(5) 0.012(5) 0.004(4)

loop_
_atom_type_symbol
_atom_type_description
_atom_type_scat_dispersion_real
_atom_type_scat_dispersion_imag
_atom_type_scat_source
C C 0.0033 0.0016 'International Tables Vol C Tables 4.2.6.8 and 6.1.1.4'
I I -0.4742 1.8119 'International Tables Vol C Tables 4.2.6.8 and 6.1.1.4'
Pb Pb -3.3944 10.1111 'International Tables Vol C Tables 4.2.6.8 and 6.1.1.4'
N N 0.0061 0.0033 'International Tables Vol C Tables 4.2.6.8 and 6.1.1.4'
O O 0.0106 0.0060 'International Tables Vol C Tables 4.2.6.8 and 6.1.1.4'
H H 0.0000 0.0000 'International Tables Vol C Tables 4.2.6.8 and 6.1.1.4'

loop_
_geom_angle_atom_site_label_1
_geom_angle_atom_site_label_2
_geom_angle_atom_site_label_3
_geom_angle
_geom_angle_site_symmetry_1
_geom_angle_site_symmetry_3
I4 Pb1 I3 92.21(3) . 1_556
I4 Pb1 I3 93.18(3) . .
I3 Pb1 I3 92.96(2) 1_556 .
I4 Pb1 I1 90.21(3) . 1_556
I3 Pb1 I1 89.79(3) 1_556 1_556
I3 Pb1 I1 175.55(3) . 1_556
I4 Pb1 I1 91.15(3) . .
I3 Pb1 I1 176.02(3) 1_556 .
I3 Pb1 I1 88.98(3) . .
I1 Pb1 I1 88.08(2) 1_556 .
I4 Pb1 I2 175.28(2) . 14_656
I3 Pb1 I2 90.26(3) 1_556 14_656
I3 Pb1 I2 90.70(2) . 14_656
I1 Pb1 I2 85.78(2) 1_556 14_656
I1 Pb1 I2 86.24(2) . 14_656
I2 Pb2 I2 89.35(4) 14_655 .
I2 Pb2 I1 90.37(2) 14_655 .
I2 Pb2 I1 88.96(2) . .
I2 Pb2 I1 88.96(2) 14_655 14_655
I2 Pb2 I1 90.37(2) . 14_655
I1 Pb2 I1 179.06(5) . 14_655
I2 Pb2 I2 90.95(2) 14_655 14_656
I2 Pb2 I2 179.70(3) . 14_656
I1 Pb2 I2 91.04(2) . 14_656
I1 Pb2 I2 89.63(2) 14_655 14_656
I2 Pb2 I2 179.70(3) 14_655 1_556
I2 Pb2 I2 90.95(2) . 1_556
I1 Pb2 I2 89.63(2) . 1_556
I1 Pb2 I2 91.04(2) 14_655 1_556
I2 Pb2 I2 88.75(4) 14_656 1_556
Pb2 I1 Pb1 92.99(2) . 1_554
Pb2 I1 Pb1 92.31(2) . .
Pb1 I1 Pb1 88.08(2) 1_554 .
Pb2 I2 Pb2 90.95(2) . 1_554
Pb2 I2 Pb1 90.83(2) . 14_654
Pb2 I2 Pb1 90.39(2) 1_554 14_654
Pb1 I3 Pb1 92.95(2) 1_554 .
C1 N1 H1C 109.5 . .
C1 N1 H1D 109.5 . .
H1C N1 H1D 109.5 . .
C1 N1 H1E 109.5 . .
H1C N1 H1E 109.5 . .
H1D N1 H1E 109.5 . .
N1 C1 C2 114.1(12) . .
N1 C1 H1A 108.7 . .
C2 C1 H1A 108.7 . .
N1 C1 H1B 108.7 . .
C2 C1 H1B 108.7 . .
H1A C1 H1B 107.6 . .
C3 C2 C7 118.2(15) . .
C3 C2 C1 123.8(13) . .
C7 C2 C1 117.9(13) . .
C2 C3 C4 121.7(15) . .
C2 C3 H3 119.1 . .
C4 C3 H3 119.1 . .
C5 C4 C3 119.4(16) . .
C5 C4 H4 120.3 . .
C3 C4 H4 120.3 . .
C4 C5 C6 120.5(17) . .
C4 C5 H5 119.7 . .
C6 C5 H5 119.7 . .
C7 C6 C5 119.1(15) . .
C7 C6 H6 120.5 . .
C5 C6 H6 120.5 . .
C6 C7 C2 121.1(14) . .
C6 C7 H7 119.5 . .
C2 C7 H7 119.5 . .
H1F O1 H1G 106(4) . .

loop_
_geom_bond_atom_site_label_1
_geom_bond_atom_site_label_2
_geom_bond_distance
_geom_bond_site_symmetry_2
Pb1 I4 3.0294(9) .
Pb1 I3 3.1653(11) 1_556
Pb1 I3 3.1833(11) .
Pb1 I1 3.2971(10) 1_556
Pb1 I1 3.3252(11) .
Pb1 I2 3.4247(9) 14_656
Pb2 I2 3.2198(11) 14_655
Pb2 I2 3.2198(11) .
Pb2 I1 3.2302(8) .
Pb2 I1 3.2303(8) 14_655
Pb2 I2 3.2370(11) 14_656
Pb2 I2 3.2370(11) 1_556
N1 C1 1.479(19) .
N1 H1C 0.8900 .
N1 H1D 0.8900 .
N1 H1E 0.8900 .
C1 C2 1.49(2) .
C1 H1A 0.9700 .
C1 H1B 0.9700 .
C2 C3 1.35(2) .
C2 C7 1.415(18) .
C3 C4 1.40(2) .
C3 H3 0.9300 .
C4 C5 1.37(3) .
C4 H4 0.9300 .
C5 C6 1.39(2) .
C5 H5 0.9300 .
C6 C7 1.37(2) .
C6 H6 0.9300 .
C7 H7 0.9300 .
O1 H1F 0.840(14) .
O1 H1G 0.840(14) .
